data_1572015
loop_
_publ_author_name
'Bao, Ming'
'Boh&#xf3;rquez, Arnold R Romero'
'Arman, Hadi'
'Doyle, Michael P.'

_publ_section_title
;
 Photoinduced [4 + 2]-cycloaddition reactions of vinyldiazo compounds for
 the construction of heterocyclic and bicyclic rings.
;
_journal_issue 30
_journal_name_full 'Chemical science'
_journal_page_first 12042
_journal_page_last 12046
_journal_paper_doi 10.1039/d4sc03558e
_journal_volume 15
_journal_year 2024
_chemical_formula_moiety 'C35 H41 N3 O4 Si'
_chemical_formula_sum 'C35 H41 N3 O4 Si'
_chemical_formula_weight 595.80
_space_group_crystal_system triclinic
_space_group_IT_number 2
_space_group_name_Hall '-P 1'
_space_group_name_H-M_alt 'P -1'
_atom_sites_solution_hydrogens geom
_atom_sites_solution_primary dual
_audit_creation_date 2024-04-03
_audit_creation_method
;
Olex2 1.5-ac5-024
(compiled 2022.04.12 svn.rca3783a0 for Rigaku Oxford Diffraction, GUI svn.r6498)
;
_audit_update_record
;
2024-04-05 deposited with the CCDC.	2024-06-27 downloaded from the CCDC.
;
_cell_angle_alpha 90.5720(10)
_cell_angle_beta 92.7850(10)
_cell_angle_gamma 107.3760(10)
_cell_formula_units_Z 4
_cell_length_a 14.0714(2)
_cell_length_b 14.8588(2)
_cell_length_c 16.3784(2)
_cell_measurement_reflns_used 23130
_cell_measurement_temperature 100.00(10)
_cell_measurement_theta_max 75.9960
_cell_measurement_theta_min 4.1390
_cell_volume 3263.25(8)
_computing_cell_refinement 'CrysAlisPro 1.171.42.102a (Rigaku OD, 2023)'
_computing_data_collection 'CrysAlisPro 1.171.42.102a (Rigaku OD, 2023)'
_computing_data_reduction 'CrysAlisPro 1.171.42.102a (Rigaku OD, 2023)'
_computing_molecular_graphics 'Olex2 1.5-ac5-024 (Dolomanov et al., 2009)'
_computing_publication_material 'Olex2 1.5-ac5-024 (Dolomanov et al., 2009)'
_computing_structure_refinement 'SHELXL 2018/3 (Sheldrick, 2015)'
_computing_structure_solution 'SHELXT  (Sheldrick, 2015)'
_diffrn_ambient_environment N~2~
_diffrn_ambient_temperature 100.00(10)
_diffrn_detector 'Hybrid Pixel Array Detector'
_diffrn_detector_area_resol_mean 10.0000
_diffrn_detector_type HyPix
_diffrn_measured_fraction_theta_full 0.998
_diffrn_measured_fraction_theta_max 0.959
_diffrn_measurement_details
;
List of Runs (angles in degrees, time in seconds):

  # Type    Start    End  Width  t~exp~   \w     \q     \k     \f   Frames
#--------------------------------------------------------------------------
  1  \w   -122.00 -30.00   0.50    0.42    --  -46.65 -16.00  72.00  184
  2  \w     30.00 123.00   0.50    0.42    --   46.65  16.00-118.00  186
  3  \w    -28.00  29.00   0.50    0.42    --   46.65 -16.00  72.00  114
  4  \w   -167.00 -75.00   0.50    1.66    --  -91.75 -16.00  72.00  184
  5  \w     90.00 178.00   0.50    1.66    --  106.91  16.00-118.00  176
  6  \w   -118.00 -83.00   0.50    0.42    --  -46.65 -57.00 120.00   70
  7  \w    -29.00  30.00   0.50    0.42    --  -46.65  16.00-118.00  118
  8  \w   -118.00 -83.00   0.50    0.42    --  -46.65 -57.00   0.00   70
  9  \w    -30.00  29.00   0.50    0.42    --  -46.65  19.00 -60.00  118
 10  \w    -86.00 -13.00   0.50    0.42    --  -46.65 125.00-120.00  146
 11  \w     83.00 120.00   0.50    0.42    --   46.65  57.00   0.00   74
 12  \w    -25.00  63.00   0.50    0.42    --   46.65 -57.00  60.00  176
 13  \w     34.00  93.00   0.50    0.42    --   46.65-125.00 120.00  118
 14  \w    -51.00 -19.00   0.50    1.66    --  -91.75  45.00-150.00   64
 15  \w    -51.00 -19.00   0.50    1.66    --  -91.75  45.00  60.00   64
 16  \w   -164.00-100.00   0.50    1.66    --  -91.75 -94.00 150.00  128
 17  \w    -51.00 -19.00   0.50    1.66    --  -91.75  45.00-180.00   64
 18  \w    -51.00 -19.00   0.50    1.66    --  -91.75  45.00-120.00   64
 19  \w   -164.00 -90.00   0.50    1.66    --  -91.75 -60.00-110.28  148
 20  \w   -164.00-101.00   0.50    1.66    --  -91.75 -77.00-180.00  126
 21  \w   -162.00 -87.00   0.50    1.66    --  -91.75-125.00-180.00  150
 22  \w   -101.00 -19.00   0.50    1.66    --  -91.75  77.00  30.00  164
 23  \w   -164.00-101.00   0.50    1.66    --  -91.75 -77.00-150.00  126
 24  \w   -164.00-100.00   0.50    1.66    --  -91.75 -94.00  60.00  128
 25  \w    -85.00 -22.00   0.50    1.66    --  -91.75 125.00 -60.00  126
 26  \w    -71.00 -19.00   0.50    1.66    --  -91.75  61.00 120.00  104
 27  \w     34.00  71.00   0.50    1.66    --  106.91 -61.00 120.00   74
 28  \w     37.00 112.00   0.50    1.66    --  106.91-125.00  60.00  150
 29  \w     37.00 112.00   0.50    1.66    --  106.91-125.00 120.00  150
 30  \w     37.00 112.00   0.50    1.66    --  106.91-125.00  30.00  150
 31  \w     34.00 106.00   0.50    1.66    --  106.91 -94.00-120.00  144
 32  \w     34.00 106.00   0.50    1.66    --  106.91 -94.00 150.00  144
 33  \w     34.00  71.00   0.50    1.66    --  106.91 -61.00  60.00   74
 34  \w     37.00 112.00   0.50    1.66    --  106.91-125.00-180.00  150
 35  \w     38.00 108.00   0.50    1.66    --  106.91-111.00 -62.55  140
 36  \w     34.00 106.00   0.50    1.66    --  106.91 -94.00-180.00  144
 37  \w     37.00 112.00   0.50    1.66    --  106.91-125.00 -30.00  150
 38  \w     34.00  71.00   0.50    1.66    --  106.91 -61.00-120.00   74
 39  \w     34.00 106.00   0.50    1.66    --  106.91 -94.00  30.00  144
 40  \w     34.00  71.00   0.50    1.66    --  106.91 -61.00-150.00   74
 41  \w     39.00 119.00   0.50    1.66    --  106.91-134.00 -95.97  160
 42  \w     92.00 178.00   0.50    1.66    --  106.91  30.00 -30.00  172
 43  \w     34.00  71.00   0.50    1.66    --  106.91 -61.00  30.00   74
 44  \w     34.00 106.00   0.50    1.66    --  106.91 -94.00  90.00  144
 45  \w   -118.00 -31.00   0.50    0.42    --  -46.65 -55.00  26.88  174
 46  \w     31.00 120.00   0.50    0.42    --   46.65  55.00 158.42  178
 47  \w     31.00 120.00   0.50    0.42    --   46.65  54.00  -6.07  178
 48  \w     31.00 120.00   0.50    0.42    --   46.65  55.00-134.99  178
 49  \w     31.00 120.00   0.50    0.42    --   46.65  55.00 115.64  178
 50  \w     31.00 120.00   0.50    0.42    --   46.65  53.00 -74.43  178
;
_diffrn_measurement_device 'four-circle diffractometer'
_diffrn_measurement_device_type 'XtaLAB Synergy, Dualflex, HyPix'
_diffrn_measurement_method '\w scans'
_diffrn_orient_matrix_type 'CrysAlisPro convention (1999,Acta A55,543-557)'
_diffrn_orient_matrix_UB_11 -0.0591211000
_diffrn_orient_matrix_UB_12 -0.1024211000
_diffrn_orient_matrix_UB_13 0.0181468000
_diffrn_orient_matrix_UB_21 0.0950006000
_diffrn_orient_matrix_UB_22 -0.0299968000
_diffrn_orient_matrix_UB_23 -0.0077993000
_diffrn_orient_matrix_UB_31 0.0260408000
_diffrn_orient_matrix_UB_32 0.0204948000
_diffrn_orient_matrix_UB_33 0.0921092000
_diffrn_radiation_monochromator mirror
_diffrn_radiation_probe x-ray
_diffrn_radiation_type 'Cu K\a'
_diffrn_radiation_wavelength 1.54184
_diffrn_reflns_av_unetI/netI 0.0143
_diffrn_reflns_Laue_measured_fraction_full 0.998
_diffrn_reflns_Laue_measured_fraction_max 0.959
_diffrn_reflns_limit_h_max 17
_diffrn_reflns_limit_h_min -17
_diffrn_reflns_limit_k_max 18
_diffrn_reflns_limit_k_min -18
_diffrn_reflns_limit_l_max 20
_diffrn_reflns_limit_l_min -14
_diffrn_reflns_number 23211
_diffrn_reflns_point_group_measured_fraction_full 0.998
_diffrn_reflns_point_group_measured_fraction_max 0.959
_diffrn_reflns_theta_full 67.684
_diffrn_reflns_theta_max 76.829
_diffrn_reflns_theta_min 2.702
_diffrn_source 'micro-focus sealed X-ray tube'
_diffrn_source_type 'PhotonJet (Cu) X-ray Source'
_exptl_absorpt_coefficient_mu 0.966
_exptl_absorpt_correction_T_max 0.117
_exptl_absorpt_correction_T_min 0.007
_exptl_absorpt_correction_type gaussian
_exptl_absorpt_process_details
;
CrysAlisPro 1.171.42.102a (Rigaku Oxford Diffraction, 2023)
Numerical absorption correction based on gaussian integration over
a multifaceted crystal model
Empirical absorption correction using spherical harmonics,
implemented in SCALE3 ABSPACK scaling algorithm.
;
_exptl_crystal_colour 'clear colourless'
_exptl_crystal_colour_lustre clear
_exptl_crystal_colour_primary colourless
_exptl_crystal_density_diffrn 1.213
_exptl_crystal_description plate
_exptl_crystal_F_000 1272
_exptl_crystal_size_max 0.139
_exptl_crystal_size_mid 0.093
_exptl_crystal_size_min 0.062
_refine_diff_density_max 0.900
_refine_diff_density_min -0.567
_refine_diff_density_rms 0.054
_refine_ls_extinction_method none
_refine_ls_goodness_of_fit_ref 1.002
_refine_ls_hydrogen_treatment constr
_refine_ls_matrix_type full
_refine_ls_number_parameters 788
_refine_ls_number_reflns 23211
_refine_ls_number_restraints 0
_refine_ls_restrained_S_all 1.002
_refine_ls_R_factor_all 0.0737
_refine_ls_R_factor_gt 0.0669
_refine_ls_shift/su_max 0.000
_refine_ls_shift/su_mean 0.000
_refine_ls_structure_factor_coef Fsqd
_refine_ls_weighting_details 'w=1/[\s^2^(Fo^2^)+(0.0300P)^2^+3.0000P] where P=(Fo^2^+2Fc^2^)/3'
_refine_ls_weighting_scheme calc
_refine_ls_wR_factor_gt 0.1395
_refine_ls_wR_factor_ref 0.1432
_reflns_Friedel_coverage 0.000
_reflns_number_gt 20241
_reflns_number_total 23211
_reflns_threshold_expression 'I > 2\s(I)'
_twin_special_details
;
Component 2 rotated by 179.5296\% 
around [-0.00 -0.00 1.00] (reciprocal) or [0.06 0.03 1.00] (direct)
;
_cod_data_source_file d4sc03558e2.cif
_cod_data_source_block hpd873_twin1_hklf4
_cod_depositor_comments 'Adding full bibliography for 1572014--1572015.cif.'
_cod_database_code 1572015
_shelx_shelxl_version_number 2018/3
_chemical_oxdiff_formula 'C H O N Si'
_chemical_oxdiff_usercomment 627
_shelx_space_group_comment
;
The symmetry employed for this shelxl refinement is uniquely defined
by the following loop, which should always be used as a source of
symmetry information in preference to the above space-group names.
They are only intended as comments.
;
_olex2_refinement_description
;
1. Twinned data refinement
 Scales: 0.5668(7)
 0.4332(7)
2. Fixed Uiso
 At 1.2 times of:
  All C(H) groups, All C(H,H) groups
 At 1.5 times of:
  All C(H,H,H) groups
3.a Ternary CH refined with riding coordinates:
 C4(H4), C39(H39)
3.b Secondary CH2 refined with riding coordinates:
 C37(H37A,H37B), C2(H2A,H2B), C55(H55A,H55B), C56(H56A,H56B), C20(H20A,H20B),
 C21(H21A,H21B)
3.c Aromatic/amide H refined with riding coordinates:
 C14(H14), C64(H64), C18(H18), C53(H53), C43(H43), C29(H29), C47(H47), C8(H8),
 C44(H44), C12(H12), C16(H16), C45(H45), C23(H23), C17(H17), C50(H50), C9(H9),
 C27(H27), C62(H62), C49(H49), C58(H58), C15(H15), C10(H10), C46(H46), C61(H61),
  C60(H60), C51(H51), C52(H52), C24(H24), C26(H26), C11(H11), C25(H25), C59(H59)
3.d Idealised Me refined as rotating group:
 C63(H63A,H63B,H63C), C68(H68A,H68B,H68C), C28(H28A,H28B,H28C), C33(H33A,H33B,
 H33C), C70(H70A,H70B,H70C), C69(H69A,H69B,H69C), C34(H34A,H34B,H34C), C31(H31A,
 H31B,H31C), C66(H66A,H66B,H66C), C30(H30A,H30B,H30C), C35(H35A,H35B,H35C),
 C65(H65A,H65B,H65C)
;
_olex2_exptl_crystal_mounting_method 'nylon loop'
_olex2_submission_special_instructions 'No special instructions were received'
_oxdiff_exptl_absorpt_empirical_details
;
Empirical correction (ABSPACK) includes:
- Absorption correction using spherical harmonics
- Frame scaling
;
_oxdiff_exptl_absorpt_empirical_full_max 2.083
_oxdiff_exptl_absorpt_empirical_full_min 0.472
_oxdiff_twin_integration_method simultaneous
_oxdiff_twin_items 2

loop_
_space_group_symop_operation_xyz
'x, y, z'
'-x, -y, -z'

loop_
_atom_site_label
_atom_site_type_symbol
_atom_site_fract_x
_atom_site_fract_y
_atom_site_fract_z
_atom_site_U_iso_or_equiv
_atom_site_adp_type
_atom_site_occupancy
_atom_site_site_symmetry_order
_atom_site_calc_flag
_atom_site_refinement_flags_posn
_atom_site_refinement_flags_adp
_atom_site_refinement_flags_occupancy
_atom_site_disorder_assembly
_atom_site_disorder_group
Si1 Si 0.22506(7) 0.82634(7) 0.41650(6) 0.0547(2) Uani 1 1 d . . . . .
Si2 Si 0.75497(7) 0.80130(7) 1.10785(6) 0.0539(2) Uani 1 1 d . . . . .
O3 O 0.15555(15) 0.32425(14) 0.56219(12) 0.0477(5) Uani 1 1 d . . . . .
O6 O 0.59556(16) 0.43989(15) 1.00619(12) 0.0493(5) Uani 1 1 d . . . . .
O7 O 0.63941(15) 0.32113(14) 0.94961(12) 0.0468(5) Uani 1 1 d . . . . .
O5 O 0.70239(15) 0.72575(15) 0.79559(13) 0.0499(5) Uani 1 1 d . . . . .
O2 O 0.09800(16) 0.43106(15) 0.49703(12) 0.0507(5) Uani 1 1 d . . . . .
O4 O 0.17024(16) 0.71576(15) 0.44348(13) 0.0534(5) Uani 1 1 d . . . . .
O8 O 0.67427(16) 0.72722(15) 1.04132(13) 0.0508(5) Uani 1 1 d . . . . .
O1 O 0.22540(16) 0.74536(16) 0.69292(14) 0.0566(5) Uani 1 1 d . . . . .
N2 N 0.39381(18) 0.62613(18) 0.63513(14) 0.0447(5) Uani 1 1 d . . . . .
N1 N 0.30203(18) 0.63991(18) 0.65419(14) 0.0455(6) Uani 1 1 d . . . . .
N4 N 0.77937(18) 0.62107(17) 0.83920(14) 0.0436(5) Uani 1 1 d . . . . .
N5 N 0.87179(17) 0.60637(17) 0.86026(14) 0.0428(5) Uani 1 1 d . . . . .
N6 N 0.72106(19) 0.68166(18) 0.98530(15) 0.0474(6) Uani 1 1 d . . . . .
N3 N 0.2239(2) 0.68735(19) 0.50940(15) 0.0506(6) Uani 1 1 d . . . . .
C54 C 0.6361(2) 0.4103(2) 0.95319(18) 0.0433(6) Uani 1 1 d . . . . .
C1 C 0.3916(2) 0.5384(2) 0.63322(17) 0.0444(6) Uani 1 1 d . . . . .
C36 C 0.8678(2) 0.5185(2) 0.86644(17) 0.0431(6) Uani 1 1 d . . . . .
C38 C 0.6832(2) 0.4640(2) 0.88178(17) 0.0426(6) Uani 1 1 d . . . . .
C3 C 0.2043(2) 0.4765(2) 0.61954(17) 0.0444(6) Uani 1 1 d . . . . .
C41 C 0.7801(2) 0.7045(2) 0.80300(17) 0.0447(6) Uani 1 1 d . . . . .
C6 C 0.3034(2) 0.7257(2) 0.68818(18) 0.0487(7) Uani 1 1 d . . . . .
C19 C 0.1481(2) 0.4118(2) 0.55230(18) 0.0446(6) Uani 1 1 d . . . . .
C57 C 0.7108(2) 0.1664(2) 1.01617(18) 0.0464(7) Uani 1 1 d . . . . .
C42 C 0.8744(2) 0.7642(2) 0.76943(17) 0.0450(6) Uani 1 1 d . . . . .
C13 C 0.4864(2) 0.5192(2) 0.61637(17) 0.0445(7) Uani 1 1 d . . . . .
C7 C 0.3994(2) 0.7897(2) 0.72484(18) 0.0477(7) Uani 1 1 d . . . . .
C40 C 0.6894(2) 0.5679(2) 0.87674(17) 0.0423(6) Uani 1 1 d . . . . .
C5 C 0.2084(2) 0.5808(2) 0.61785(18) 0.0455(7) Uani 1 1 d . . . . .
C4 C 0.1415(2) 0.5161(2) 0.67524(18) 0.0472(7) Uani 1 1 d . . . . .
H4 H 0.168120 0.525152 0.733444 0.057 Uiso 1 1 calc R U . . .
C48 C 0.9645(2) 0.5001(2) 0.88600(17) 0.0444(6) Uani 1 1 d . . . . .
C37 C 0.7726(2) 0.4408(2) 0.84845(19) 0.0474(7) Uani 1 1 d . . . . .
H37A H 0.778418 0.381960 0.873037 0.057 Uiso 1 1 calc R U . . .
H37B H 0.761647 0.429752 0.788549 0.057 Uiso 1 1 calc R U . . .
C14 C 0.4879(2) 0.4294(2) 0.59077(18) 0.0492(7) Uani 1 1 d . . . . .
H14 H 0.427306 0.379466 0.583746 0.059 Uiso 1 1 calc R U . . .
C64 C 0.6565(2) 0.6196(2) 0.94246(17) 0.0431(6) Uani 1 1 d . . . . .
H64 H 0.587723 0.606131 0.952125 0.052 Uiso 1 1 calc R U . . .
C18 C 0.5766(2) 0.5908(2) 0.62651(18) 0.0489(7) Uani 1 1 d . . . . .
H18 H 0.576880 0.651979 0.644117 0.059 Uiso 1 1 calc R U . . .
C2 C 0.3004(2) 0.4616(2) 0.65486(19) 0.0478(7) Uani 1 1 d . . . . .
H2A H 0.298229 0.458747 0.715122 0.057 Uiso 1 1 calc R U . . .
H2B H 0.305121 0.400319 0.634195 0.057 Uiso 1 1 calc R U . . .
C53 C 0.9681(2) 0.4130(2) 0.91543(18) 0.0470(7) Uani 1 1 d . . . . .
H53 H 0.908009 0.364051 0.922794 0.056 Uiso 1 1 calc R U . . .
C43 C 0.9346(2) 0.7284(2) 0.72209(18) 0.0481(7) Uani 1 1 d . . . . .
H43 H 0.920370 0.662059 0.714753 0.058 Uiso 1 1 calc R U . . .
C22 C 0.2227(2) 0.1650(2) 0.49935(19) 0.0484(7) Uani 1 1 d . . . . .
C55 C 0.5885(2) 0.2610(2) 1.0130(2) 0.0509(7) Uani 1 1 d . . . . .
H55A H 0.516486 0.255370 1.009193 0.061 Uiso 1 1 calc R U . . .
H55B H 0.616459 0.287814 1.067671 0.061 Uiso 1 1 calc R U . . .
C29 C 0.1663(2) 0.6208(2) 0.54773(18) 0.0460(7) Uani 1 1 d . . . . .
H29 H 0.097413 0.597216 0.531600 0.055 Uiso 1 1 calc R U . . .
C47 C 0.8960(2) 0.8618(2) 0.77983(19) 0.0494(7) Uani 1 1 d . . . . .
H47 H 0.854880 0.887179 0.811567 0.059 Uiso 1 1 calc R U . . .
C56 C 0.6037(2) 0.1650(2) 1.0002(2) 0.0510(7) Uani 1 1 d . . . . .
H56A H 0.561140 0.119584 1.037043 0.061 Uiso 1 1 calc R U . . .
H56B H 0.581997 0.142548 0.943209 0.061 Uiso 1 1 calc R U . . .
C8 C 0.4646(2) 0.7584(2) 0.77537(18) 0.0498(7) Uani 1 1 d . . . . .
H8 H 0.454666 0.692717 0.780856 0.060 Uiso 1 1 calc R U . . .
C44 C 1.0151(2) 0.7884(2) 0.68555(18) 0.0522(7) Uani 1 1 d . . . . .
H44 H 1.055739 0.763336 0.653093 0.063 Uiso 1 1 calc R U . . .
C12 C 0.4155(3) 0.8858(2) 0.7158(2) 0.0557(8) Uani 1 1 d . . . . .
H12 H 0.370948 0.907814 0.681862 0.067 Uiso 1 1 calc R U . . .
C16 C 0.6662(2) 0.4847(2) 0.58631(18) 0.0525(7) Uani 1 1 d . . . . .
H16 H 0.727461 0.472859 0.576555 0.063 Uiso 1 1 calc R U . . .
C20 C 0.0966(2) 0.2545(2) 0.50317(19) 0.0509(7) Uani 1 1 d . . . . .
H20A H 0.114146 0.274686 0.447005 0.061 Uiso 1 1 calc R U . . .
H20B H 0.024775 0.246619 0.508299 0.061 Uiso 1 1 calc R U . . .
C45 C 1.0365(2) 0.8851(3) 0.69617(19) 0.0558(8) Uani 1 1 d . . . . .
H45 H 1.091573 0.926465 0.670863 0.067 Uiso 1 1 calc R U . . .
C39 C 0.6136(2) 0.4966(2) 0.82237(17) 0.0447(6) Uani 1 1 d . . . . .
H39 H 0.632013 0.497020 0.764136 0.054 Uiso 1 1 calc R U . . .
C23 C 0.2465(2) 0.1617(2) 0.41817(19) 0.0519(7) Uani 1 1 d . . . . .
H23 H 0.196618 0.158053 0.375960 0.062 Uiso 1 1 calc R U . . .
C17 C 0.6658(2) 0.5741(2) 0.61132(18) 0.0515(7) Uani 1 1 d . . . . .
H17 H 0.726732 0.623779 0.618001 0.062 Uiso 1 1 calc R U . . .
C50 C 1.1445(2) 0.5548(2) 0.89396(18) 0.0490(7) Uani 1 1 d . . . . .
H50 H 1.204881 0.603465 0.886934 0.059 Uiso 1 1 calc R U . . .
C63 C 0.5029(2) 0.4740(2) 0.83204(18) 0.0480(7) Uani 1 1 d . . . . .
H63A H 0.467914 0.415085 0.802055 0.072 Uiso 1 1 calc R U . . .
H63B H 0.479568 0.525327 0.810212 0.072 Uiso 1 1 calc R U . . .
H63C H 0.489271 0.466907 0.890118 0.072 Uiso 1 1 calc R U . . .
C9 C 0.5443(2) 0.8231(2) 0.81792(19) 0.0544(8) Uani 1 1 d . . . . .
H9 H 0.587916 0.801506 0.853293 0.065 Uiso 1 1 calc R U . . .
C27 C 0.2967(3) 0.1701(2) 0.5600(2) 0.0552(8) Uani 1 1 d . . . . .
H27 H 0.282050 0.172259 0.615900 0.066 Uiso 1 1 calc R U . . .
C21 C 0.1186(2) 0.1623(2) 0.5200(2) 0.0544(8) Uani 1 1 d . . . . .
H21A H 0.109980 0.147990 0.578591 0.065 Uiso 1 1 calc R U . . .
H21B H 0.069892 0.110896 0.487582 0.065 Uiso 1 1 calc R U . . .
C62 C 0.7537(3) 0.1799(2) 1.09529(19) 0.0521(7) Uani 1 1 d . . . . .
H62 H 0.715672 0.189621 1.139073 0.062 Uiso 1 1 calc R U . . .
C49 C 1.0535(2) 0.5701(2) 0.87542(18) 0.0487(7) Uani 1 1 d . . . . .
H49 H 1.051975 0.629410 0.855181 0.058 Uiso 1 1 calc R U . . .
C68 C 0.5862(3) 0.8113(2) 1.1877(2) 0.0591(8) Uani 1 1 d . . . . .
H68A H 0.545957 0.766393 1.145936 0.089 Uiso 1 1 calc R U . . .
H68B H 0.547136 0.850719 1.207910 0.089 Uiso 1 1 calc R U . . .
H68C H 0.605217 0.776701 1.233112 0.089 Uiso 1 1 calc R U . . .
C58 C 0.7675(2) 0.1523(2) 0.95375(19) 0.0534(8) Uani 1 1 d . . . . .
H58 H 0.739443 0.142996 0.899233 0.064 Uiso 1 1 calc R U . . .
C15 C 0.5776(3) 0.4133(2) 0.57568(19) 0.0541(8) Uani 1 1 d . . . . .
H15 H 0.577889 0.352335 0.557831 0.065 Uiso 1 1 calc R U . . .
C10 C 0.5600(3) 0.9185(3) 0.8088(2) 0.0580(8) Uani 1 1 d . . . . .
H10 H 0.613914 0.962807 0.838328 0.070 Uiso 1 1 calc R U . . .
C46 C 0.9771(2) 0.9212(2) 0.7439(2) 0.0547(8) Uani 1 1 d . . . . .
H46 H 0.992403 0.987555 0.751973 0.066 Uiso 1 1 calc R U . . .
C61 C 0.8509(3) 0.1792(2) 1.1112(2) 0.0562(8) Uani 1 1 d . . . . .
H61 H 0.879078 0.188458 1.165607 0.067 Uiso 1 1 calc R U . . .
C28 C 0.0293(2) 0.4893(2) 0.6664(2) 0.0521(7) Uani 1 1 d . . . . .
H28A H 0.007289 0.473410 0.608924 0.078 Uiso 1 1 calc R U . . .
H28B H 0.007106 0.542388 0.684546 0.078 Uiso 1 1 calc R U . . .
H28C H 0.000497 0.434542 0.699903 0.078 Uiso 1 1 calc R U . . .
C60 C 0.9066(3) 0.1652(3) 1.0488(2) 0.0606(8) Uani 1 1 d . . . . .
H60 H 0.973491 0.165057 1.059793 0.073 Uiso 1 1 calc R U . . .
C51 C 1.1469(2) 0.4673(2) 0.92304(18) 0.0513(7) Uani 1 1 d . . . . .
H51 H 1.209024 0.456042 0.935253 0.062 Uiso 1 1 calc R U . . .
C67 C 0.6799(3) 0.8737(2) 1.1504(2) 0.0562(8) Uani 1 1 d . . . . .
C52 C 1.0594(3) 0.3980(2) 0.93385(19) 0.0517(7) Uani 1 1 d . . . . .
H52 H 1.061298 0.338869 0.954217 0.062 Uiso 1 1 calc R U . . .
C24 C 0.3411(3) 0.1635(2) 0.3976(2) 0.0572(8) Uani 1 1 d . . . . .
H24 H 0.356099 0.161182 0.341869 0.069 Uiso 1 1 calc R U . . .
C32 C 0.1637(3) 0.8335(2) 0.3139(2) 0.0554(8) Uani 1 1 d . . . . .
C26 C 0.3912(3) 0.1719(3) 0.5398(2) 0.0606(8) Uani 1 1 d . . . . .
H26 H 0.441166 0.175386 0.581869 0.073 Uiso 1 1 calc R U . . .
C33 C 0.2086(3) 0.9312(2) 0.2787(2) 0.0569(8) Uani 1 1 d . . . . .
H33A H 0.194188 0.978994 0.313581 0.085 Uiso 1 1 calc R U . . .
H33B H 0.179392 0.932790 0.223394 0.085 Uiso 1 1 calc R U . . .
H33C H 0.280945 0.944396 0.276642 0.085 Uiso 1 1 calc R U . . .
C70 C 0.7441(3) 0.9441(2) 1.2148(2) 0.0594(8) Uani 1 1 d . . . . .
H70A H 0.764788 0.909663 1.259663 0.089 Uiso 1 1 calc R U . . .
H70B H 0.705416 0.983182 1.236221 0.089 Uiso 1 1 calc R U . . .
H70C H 0.803354 0.984482 1.189904 0.089 Uiso 1 1 calc R U . . .
C11 C 0.4971(3) 0.9495(3) 0.7566(2) 0.0618(9) Uani 1 1 d . . . . .
H11 H 0.509749 1.015156 0.748441 0.074 Uiso 1 1 calc R U . . .
C69 C 0.6494(3) 0.9295(3) 1.0800(2) 0.0629(9) Uani 1 1 d . . . . .
H69A H 0.709361 0.971370 1.057153 0.094 Uiso 1 1 calc R U . . .
H69B H 0.608986 0.967261 1.100952 0.094 Uiso 1 1 calc R U . . .
H69C H 0.610435 0.885427 1.037191 0.094 Uiso 1 1 calc R U . . .
C25 C 0.4141(3) 0.1688(3) 0.4590(2) 0.0606(8) Uani 1 1 d . . . . .
H25 H 0.479420 0.170243 0.445571 0.073 Uiso 1 1 calc R U . . .
C59 C 0.8651(3) 0.1514(3) 0.9697(2) 0.0618(9) Uani 1 1 d . . . . .
H59 H 0.903308 0.141241 0.926166 0.074 Uiso 1 1 calc R U . . .
C34 C 0.0520(3) 0.8105(3) 0.3158(2) 0.0656(9) Uani 1 1 d . . . . .
H34A H 0.024362 0.747598 0.337976 0.098 Uiso 1 1 calc R U . . .
H34B H 0.023421 0.811733 0.260202 0.098 Uiso 1 1 calc R U . . .
H34C H 0.035518 0.857300 0.350494 0.098 Uiso 1 1 calc R U . . .
C31 C 0.1982(3) 0.9078(3) 0.4948(2) 0.0695(10) Uani 1 1 d . . . . .
H31A H 0.126930 0.901941 0.491210 0.104 Uiso 1 1 calc R U . . .
H31B H 0.236803 0.972962 0.484394 0.104 Uiso 1 1 calc R U . . .
H31C H 0.217048 0.890787 0.549605 0.104 Uiso 1 1 calc R U . . .
C66 C 0.8663(3) 0.8706(3) 1.0581(3) 0.0769(11) Uani 1 1 d . . . . .
H66A H 0.897625 0.827953 1.031872 0.115 Uiso 1 1 calc R U . . .
H66B H 0.913530 0.910770 1.099094 0.115 Uiso 1 1 calc R U . . .
H66C H 0.847287 0.910161 1.016735 0.115 Uiso 1 1 calc R U . . .
C30 C 0.3600(3) 0.8531(3) 0.4136(3) 0.0785(12) Uani 1 1 d . . . . .
H30A H 0.388166 0.846105 0.468254 0.118 Uiso 1 1 calc R U . . .
H30B H 0.388613 0.918064 0.396118 0.118 Uiso 1 1 calc R U . . .
H30C H 0.375781 0.809556 0.374961 0.118 Uiso 1 1 calc R U . . .
C35 C 0.1840(3) 0.7575(3) 0.2563(2) 0.0704(10) Uani 1 1 d . . . . .
H35A H 0.256033 0.770761 0.251804 0.106 Uiso 1 1 calc R U . . .
H35B H 0.152205 0.759282 0.202020 0.106 Uiso 1 1 calc R U . . .
H35C H 0.156443 0.694871 0.279024 0.106 Uiso 1 1 calc R U . . .
C65 C 0.7919(3) 0.7302(3) 1.1906(2) 0.0732(11) Uani 1 1 d . . . . .
H65A H 0.732545 0.694572 1.218226 0.110 Uiso 1 1 calc R U . . .
H65B H 0.839153 0.772579 1.230307 0.110 Uiso 1 1 calc R U . . .
H65C H 0.823407 0.686343 1.166597 0.110 Uiso 1 1 calc R U . . .

loop_
_atom_site_aniso_label
_atom_site_aniso_U_11
_atom_site_aniso_U_22
_atom_site_aniso_U_33
_atom_site_aniso_U_23
_atom_site_aniso_U_13
_atom_site_aniso_U_12
Si1 0.0562(5) 0.0558(5) 0.0525(5) 0.0069(4) -0.0053(4) 0.0184(4)
Si2 0.0515(5) 0.0573(5) 0.0541(5) -0.0059(4) 0.0023(4) 0.0187(4)
O3 0.0515(12) 0.0492(12) 0.0459(11) -0.0012(9) -0.0039(9) 0.0216(10)
O6 0.0536(12) 0.0551(12) 0.0456(11) 0.0028(9) 0.0078(9) 0.0252(10)
O7 0.0503(12) 0.0467(11) 0.0481(11) 0.0050(9) 0.0055(9) 0.0210(9)
O5 0.0488(12) 0.0541(12) 0.0534(12) 0.0064(9) 0.0018(9) 0.0256(10)
O2 0.0538(12) 0.0573(13) 0.0461(11) 0.0016(9) -0.0058(9) 0.0255(10)
O4 0.0609(14) 0.0572(13) 0.0484(12) 0.0069(10) -0.0052(10) 0.0284(11)
O8 0.0508(12) 0.0572(13) 0.0501(12) -0.0076(9) 0.0006(9) 0.0254(10)
O1 0.0542(13) 0.0649(14) 0.0586(13) -0.0101(11) -0.0016(10) 0.0309(11)
N2 0.0440(13) 0.0535(15) 0.0407(13) -0.0014(10) 0.0015(10) 0.0213(11)
N1 0.0465(14) 0.0523(14) 0.0432(13) -0.0018(11) 0.0004(10) 0.0236(12)
N4 0.0432(13) 0.0487(14) 0.0443(13) 0.0037(10) 0.0024(10) 0.0220(11)
N5 0.0408(13) 0.0506(14) 0.0413(12) 0.0034(10) -0.0002(10) 0.0202(11)
N6 0.0484(14) 0.0542(15) 0.0457(13) -0.0027(11) 0.0020(11) 0.0249(12)
N3 0.0559(16) 0.0533(15) 0.0472(14) 0.0054(12) -0.0039(12) 0.0242(13)
C54 0.0395(15) 0.0482(16) 0.0448(15) 0.0004(12) -0.0024(12) 0.0177(13)
C1 0.0496(17) 0.0523(17) 0.0350(14) -0.0005(12) -0.0031(12) 0.0218(14)
C36 0.0466(16) 0.0501(17) 0.0375(14) 0.0006(12) 0.0033(12) 0.0217(13)
C38 0.0429(15) 0.0452(16) 0.0427(15) 0.0000(12) 0.0019(12) 0.0179(13)
C3 0.0466(16) 0.0503(17) 0.0402(15) 0.0027(12) -0.0001(12) 0.0206(13)
C41 0.0490(17) 0.0482(16) 0.0410(15) -0.0002(12) -0.0002(12) 0.0214(14)
C6 0.0556(18) 0.0545(18) 0.0426(15) 0.0010(13) 0.0023(13) 0.0268(15)
C19 0.0413(15) 0.0513(17) 0.0443(15) 0.0021(12) 0.0049(12) 0.0183(13)
C57 0.0512(17) 0.0422(16) 0.0488(16) 0.0047(12) 0.0008(13) 0.0187(13)
C42 0.0464(16) 0.0517(17) 0.0402(15) 0.0039(12) -0.0041(12) 0.0210(14)
C13 0.0510(17) 0.0537(17) 0.0342(14) 0.0025(12) -0.0001(12) 0.0242(14)
C7 0.0517(17) 0.0524(17) 0.0429(15) -0.0043(13) 0.0065(13) 0.0210(14)
C40 0.0424(15) 0.0473(16) 0.0411(15) 0.0026(12) 0.0019(12) 0.0192(13)
C5 0.0476(16) 0.0510(17) 0.0420(15) 0.0002(12) 0.0005(12) 0.0214(14)
C4 0.0514(17) 0.0546(18) 0.0404(15) -0.0007(13) 0.0010(13) 0.0231(14)
C48 0.0498(17) 0.0516(17) 0.0378(14) -0.0016(12) 0.0007(12) 0.0247(14)
C37 0.0504(17) 0.0507(17) 0.0458(16) 0.0000(13) 0.0039(13) 0.0220(14)
C14 0.0536(18) 0.0516(17) 0.0447(16) 0.0008(13) 0.0005(13) 0.0196(14)
C64 0.0447(16) 0.0474(16) 0.0421(15) 0.0026(12) 0.0011(12) 0.0212(13)
C18 0.0563(19) 0.0538(18) 0.0414(15) 0.0013(13) 0.0007(13) 0.0242(15)
C2 0.0501(17) 0.0523(17) 0.0452(16) 0.0022(13) -0.0030(13) 0.0227(14)
C53 0.0520(17) 0.0500(17) 0.0422(15) 0.0000(12) 0.0015(13) 0.0204(14)
C43 0.0511(17) 0.0555(18) 0.0421(15) 0.0041(13) -0.0018(13) 0.0230(14)
C22 0.0537(18) 0.0447(16) 0.0496(17) -0.0007(13) 0.0013(13) 0.0192(14)
C55 0.0496(17) 0.0527(18) 0.0536(18) 0.0072(14) 0.0076(14) 0.0192(14)
C29 0.0489(17) 0.0504(17) 0.0436(15) -0.0012(13) -0.0021(13) 0.0232(14)
C47 0.0504(18) 0.0530(18) 0.0473(16) 0.0038(13) -0.0013(13) 0.0198(14)
C56 0.0504(18) 0.0497(17) 0.0552(18) 0.0062(14) 0.0035(14) 0.0183(14)
C8 0.0537(18) 0.0548(18) 0.0462(16) -0.0049(13) 0.0045(13) 0.0242(15)
C44 0.0457(17) 0.071(2) 0.0432(16) 0.0051(14) -0.0021(13) 0.0232(15)
C12 0.0563(19) 0.059(2) 0.0565(19) -0.0017(15) 0.0075(15) 0.0246(16)
C16 0.0551(19) 0.069(2) 0.0418(16) 0.0066(14) 0.0072(14) 0.0311(16)
C20 0.0483(17) 0.0561(18) 0.0501(17) -0.0035(14) -0.0023(13) 0.0196(15)
C45 0.0461(17) 0.072(2) 0.0460(17) 0.0091(15) -0.0043(13) 0.0130(16)
C39 0.0493(17) 0.0508(17) 0.0385(14) 0.0024(12) 0.0018(12) 0.0218(14)
C23 0.0593(19) 0.0499(17) 0.0502(17) -0.0009(14) -0.0029(14) 0.0228(15)
C17 0.0504(18) 0.062(2) 0.0434(16) 0.0029(14) 0.0011(13) 0.0195(15)
C50 0.0455(16) 0.0574(18) 0.0466(16) -0.0028(14) -0.0012(13) 0.0199(14)
C63 0.0480(17) 0.0533(18) 0.0453(16) -0.0009(13) -0.0034(13) 0.0199(14)
C9 0.0498(18) 0.068(2) 0.0492(17) -0.0089(15) 0.0043(14) 0.0242(16)
C27 0.063(2) 0.0592(19) 0.0469(17) 0.0024(14) 0.0031(15) 0.0233(16)
C21 0.0536(19) 0.0506(18) 0.0606(19) -0.0026(15) 0.0025(15) 0.0183(15)
C62 0.064(2) 0.0505(18) 0.0451(16) 0.0030(13) 0.0030(14) 0.0230(15)
C49 0.0537(18) 0.0532(18) 0.0446(16) 0.0014(13) 0.0015(13) 0.0244(15)
C68 0.064(2) 0.057(2) 0.061(2) -0.0002(16) 0.0122(16) 0.0230(17)
C58 0.0568(19) 0.064(2) 0.0426(16) 0.0024(14) -0.0018(14) 0.0243(16)
C15 0.068(2) 0.0583(19) 0.0456(17) 0.0008(14) 0.0044(15) 0.0336(17)
C10 0.0501(18) 0.065(2) 0.0569(19) -0.0112(16) 0.0071(15) 0.0138(16)
C46 0.0566(19) 0.0523(18) 0.0532(18) 0.0035(14) -0.0082(15) 0.0152(15)
C61 0.067(2) 0.0537(18) 0.0496(18) 0.0030(14) -0.0099(15) 0.0229(16)
C28 0.0513(18) 0.060(2) 0.0502(17) 0.0010(14) 0.0063(14) 0.0233(15)
C60 0.0518(19) 0.069(2) 0.064(2) 0.0062(17) -0.0053(16) 0.0239(17)
C51 0.0537(19) 0.064(2) 0.0440(16) -0.0058(14) -0.0058(13) 0.0314(16)
C67 0.0560(19) 0.059(2) 0.0539(19) -0.0063(15) 0.0028(15) 0.0176(16)
C52 0.063(2) 0.0538(18) 0.0461(16) -0.0005(13) -0.0050(14) 0.0313(16)
C24 0.070(2) 0.060(2) 0.0477(17) 0.0010(15) 0.0077(15) 0.0282(17)
C32 0.0577(19) 0.059(2) 0.0534(18) 0.0087(15) 0.0046(15) 0.0225(16)
C26 0.055(2) 0.074(2) 0.058(2) 0.0034(17) -0.0038(15) 0.0278(17)
C33 0.068(2) 0.0575(19) 0.0489(17) 0.0065(14) 0.0009(15) 0.0250(17)
C70 0.069(2) 0.056(2) 0.0547(19) -0.0082(15) 0.0012(16) 0.0223(17)
C11 0.068(2) 0.0519(19) 0.066(2) -0.0038(16) 0.0135(17) 0.0171(17)
C69 0.063(2) 0.059(2) 0.071(2) -0.0012(17) -0.0011(17) 0.0252(17)
C25 0.055(2) 0.067(2) 0.065(2) 0.0037(17) 0.0098(16) 0.0253(17)
C59 0.056(2) 0.081(2) 0.056(2) 0.0034(17) 0.0063(16) 0.0297(18)
C34 0.061(2) 0.081(3) 0.055(2) 0.0068(18) -0.0045(16) 0.0233(19)
C31 0.088(3) 0.067(2) 0.057(2) -0.0009(17) -0.0007(19) 0.027(2)
C66 0.062(2) 0.072(3) 0.095(3) -0.022(2) 0.019(2) 0.0157(19)
C30 0.052(2) 0.096(3) 0.088(3) 0.027(2) 0.0008(19) 0.022(2)
C35 0.090(3) 0.072(2) 0.054(2) -0.0011(17) 0.0082(19) 0.032(2)
C65 0.079(3) 0.087(3) 0.065(2) 0.001(2) -0.0069(19) 0.043(2)

loop_
_atom_type_symbol
_atom_type_description
_atom_type_scat_dispersion_real
_atom_type_scat_dispersion_imag
_atom_type_scat_source
C C 0.0181 0.0091 'International Tables Vol C Tables 4.2.6.8 and 6.1.1.4'
H H 0.0000 0.0000 'International Tables Vol C Tables 4.2.6.8 and 6.1.1.4'
N N 0.0311 0.0180 'International Tables Vol C Tables 4.2.6.8 and 6.1.1.4'
O O 0.0492 0.0322 'International Tables Vol C Tables 4.2.6.8 and 6.1.1.4'
Si Si 0.2541 0.3302 'International Tables Vol C Tables 4.2.6.8 and 6.1.1.4'

loop_
_exptl_crystal_face_index_h
_exptl_crystal_face_index_k
_exptl_crystal_face_index_l
_exptl_crystal_face_perp_dist
0 2 10 0.0585
8 -7 -1 0.0543
-1 -2 -10 0.0694
-8 7 1 0.0374
-1 -2 10 0.0594
-4 -7 -1 0.0177
2 3 -10 0.0628
4 7 1 0.0432

loop_
_geom_angle_atom_site_label_1
_geom_angle_atom_site_label_2
_geom_angle_atom_site_label_3
_geom_angle
_geom_angle_site_symmetry_1
_geom_angle_site_symmetry_3
_geom_angle_publ_flag
O4 Si1 C32 103.40(14) . . ?
O4 Si1 C31 107.91(15) . . ?
O4 Si1 C30 112.45(16) . . ?
C32 Si1 C31 112.29(16) . . ?
C30 Si1 C32 112.71(18) . . ?
C30 Si1 C31 108.0(2) . . ?
O8 Si2 C67 103.41(13) . . ?
O8 Si2 C66 111.44(16) . . ?
O8 Si2 C65 108.35(16) . . ?
C67 Si2 C65 109.98(17) . . ?
C66 Si2 C67 113.87(17) . . ?
C66 Si2 C65 109.5(2) . . ?
C19 O3 C20 114.8(2) . . ?
C54 O7 C55 115.2(2) . . ?
N3 O4 Si1 112.38(18) . . ?
N6 O8 Si2 113.42(17) . . ?
C1 N2 N1 113.7(3) . . ?
N2 N1 C5 121.4(2) . . ?
C6 N1 N2 118.4(3) . . ?
C6 N1 C5 117.5(2) . . ?
N5 N4 C40 121.0(2) . . ?
C41 N4 N5 118.0(2) . . ?
C41 N4 C40 117.9(2) . . ?
C36 N5 N4 114.3(2) . . ?
C64 N6 O8 110.7(2) . . ?
C29 N3 O4 110.6(3) . . ?
O6 C54 O7 123.0(3) . . ?
O6 C54 C38 125.9(3) . . ?
O7 C54 C38 111.0(2) . . ?
N2 C1 C13 116.4(3) . . ?
N2 C1 C2 121.2(3) . . ?
C13 C1 C2 122.1(3) . . ?
N5 C36 C48 115.8(3) . . ?
N5 C36 C37 121.5(3) . . ?
C48 C36 C37 122.6(3) . . ?
C54 C38 C40 118.5(2) . . ?
C54 C38 C37 117.7(2) . . ?
C54 C38 C39 116.1(2) . . ?
C40 C38 C37 113.7(2) . . ?
C40 C38 C39 59.07(18) . . ?
C37 C38 C39 118.7(2) . . ?
C19 C3 C5 119.0(2) . . ?
C19 C3 C4 115.6(2) . . ?
C19 C3 C2 118.0(2) . . ?
C4 C3 C5 58.73(19) . . ?
C2 C3 C5 113.0(2) . . ?
C2 C3 C4 119.1(2) . . ?
O5 C41 N4 119.4(3) . . ?
O5 C41 C42 121.6(3) . . ?
N4 C41 C42 118.9(2) . . ?
O1 C6 N1 119.8(3) . . ?
O1 C6 C7 120.9(3) . . ?
N1 C6 C7 119.1(3) . . ?
O3 C19 C3 110.8(2) . . ?
O2 C19 O3 122.7(3) . . ?
O2 C19 C3 126.4(3) . . ?
C62 C57 C56 120.2(3) . . ?
C58 C57 C56 121.4(3) . . ?
C58 C57 C62 118.4(3) . . ?
C43 C42 C41 123.4(3) . . ?
C43 C42 C47 119.3(3) . . ?
C47 C42 C41 116.9(3) . . ?
C14 C13 C1 121.3(3) . . ?
C18 C13 C1 120.2(3) . . ?
C18 C13 C14 118.5(3) . . ?
C8 C7 C6 123.1(3) . . ?
C12 C7 C6 116.8(3) . . ?
C12 C7 C8 119.6(3) . . ?
N4 C40 C38 111.1(2) . . ?
N4 C40 C64 114.9(2) . . ?
N4 C40 C39 116.3(2) . . ?
C64 C40 C38 122.9(2) . . ?
C64 C40 C39 120.3(3) . . ?
C39 C40 C38 60.69(19) . . ?
N1 C5 C3 110.8(2) . . ?
N1 C5 C4 115.5(2) . . ?
N1 C5 C29 115.7(3) . . ?
C4 C5 C3 60.47(19) . . ?
C29 C5 C3 122.1(3) . . ?
C29 C5 C4 120.9(3) . . ?
C5 C4 C3 60.80(19) . . ?
C5 C4 C28 123.0(3) . . ?
C28 C4 C3 123.4(3) . . ?
C53 C48 C36 121.3(3) . . ?
C49 C48 C36 120.0(3) . . ?
C49 C48 C53 118.8(3) . . ?
C36 C37 C38 112.0(3) . . ?
C15 C14 C13 120.2(3) . . ?
N6 C64 C40 119.3(3) . . ?
C17 C18 C13 121.0(3) . . ?
C1 C2 C3 112.7(3) . . ?
C52 C53 C48 120.0(3) . . ?
C44 C43 C42 120.5(3) . . ?
C23 C22 C21 120.2(3) . . ?
C27 C22 C23 118.4(3) . . ?
C27 C22 C21 121.4(3) . . ?
O7 C55 C56 107.2(2) . . ?
N3 C29 C5 118.8(3) . . ?
C46 C47 C42 119.8(3) . . ?
C57 C56 C55 112.9(3) . . ?
C7 C8 C9 120.1(3) . . ?
C43 C44 C45 120.1(3) . . ?
C11 C12 C7 119.7(3) . . ?
C15 C16 C17 119.8(3) . . ?
O3 C20 C21 107.7(2) . . ?
C44 C45 C46 119.7(3) . . ?
C40 C39 C38 60.25(18) . . ?
C40 C39 C63 122.4(3) . . ?
C63 C39 C38 123.2(3) . . ?
C24 C23 C22 121.3(3) . . ?
C18 C17 C16 119.9(3) . . ?
C49 C50 C51 119.7(3) . . ?
C10 C9 C8 120.0(3) . . ?
C26 C27 C22 120.5(3) . . ?
C22 C21 C20 112.7(3) . . ?
C61 C62 C57 120.9(3) . . ?
C50 C49 C48 121.0(3) . . ?
C57 C58 C59 120.8(3) . . ?
C16 C15 C14 120.6(3) . . ?
C9 C10 C11 119.7(3) . . ?
C47 C46 C45 120.6(3) . . ?
C60 C61 C62 120.3(3) . . ?
C61 C60 C59 119.6(3) . . ?
C52 C51 C50 119.7(3) . . ?
C68 C67 Si2 111.1(2) . . ?
C68 C67 C70 110.3(3) . . ?
C68 C67 C69 109.2(3) . . ?
C70 C67 Si2 109.4(2) . . ?
C70 C67 C69 108.5(3) . . ?
C69 C67 Si2 108.2(2) . . ?
C51 C52 C53 120.9(3) . . ?
C23 C24 C25 119.5(3) . . ?
C33 C32 Si1 110.1(2) . . ?
C33 C32 C35 109.1(3) . . ?
C34 C32 Si1 112.9(2) . . ?
C34 C32 C33 110.5(3) . . ?
C34 C32 C35 106.5(3) . . ?
C35 C32 Si1 107.6(2) . . ?
C27 C26 C25 120.7(3) . . ?
C10 C11 C12 120.7(3) . . ?
C26 C25 C24 119.6(3) . . ?
C60 C59 C58 120.0(3) . . ?

loop_
_geom_bond_atom_site_label_1
_geom_bond_atom_site_label_2
_geom_bond_distance
_geom_bond_site_symmetry_2
_geom_bond_publ_flag
Si1 O4 1.668(2) . ?
Si1 C32 1.870(3) . ?
Si1 C31 1.881(4) . ?
Si1 C30 1.823(4) . ?
Si2 O8 1.673(2) . ?
Si2 C67 1.869(3) . ?
Si2 C66 1.832(4) . ?
Si2 C65 1.874(4) . ?
O3 C19 1.346(3) . ?
O3 C20 1.444(4) . ?
O6 C54 1.209(3) . ?
O7 C54 1.341(3) . ?
O7 C55 1.448(3) . ?
O5 C41 1.226(3) . ?
O2 C19 1.209(3) . ?
O4 N3 1.426(3) . ?
O8 N6 1.430(3) . ?
O1 C6 1.223(4) . ?
N2 N1 1.415(3) . ?
N2 C1 1.295(4) . ?
N1 C6 1.380(4) . ?
N1 C5 1.444(4) . ?
N4 N5 1.409(3) . ?
N4 C41 1.377(4) . ?
N4 C40 1.447(4) . ?
N5 C36 1.295(4) . ?
N6 C64 1.262(4) . ?
N3 C29 1.269(4) . ?
C54 C38 1.491(4) . ?
C1 C13 1.482(4) . ?
C1 C2 1.500(4) . ?
C36 C48 1.486(4) . ?
C36 C37 1.499(4) . ?
C38 C40 1.523(4) . ?
C38 C37 1.523(4) . ?
C38 C39 1.530(4) . ?
C3 C19 1.485(4) . ?
C3 C5 1.534(4) . ?
C3 C4 1.529(4) . ?
C3 C2 1.522(4) . ?
C41 C42 1.493(4) . ?
C6 C7 1.494(4) . ?
C57 C56 1.511(4) . ?
C57 C62 1.389(4) . ?
C57 C58 1.378(4) . ?
C42 C43 1.388(4) . ?
C42 C47 1.397(4) . ?
C13 C14 1.401(4) . ?
C13 C18 1.392(4) . ?
C7 C8 1.390(4) . ?
C7 C12 1.387(4) . ?
C40 C64 1.485(4) . ?
C40 C39 1.505(4) . ?
C5 C4 1.502(4) . ?
C5 C29 1.477(4) . ?
C4 C28 1.508(4) . ?
C48 C53 1.401(4) . ?
C48 C49 1.388(4) . ?
C14 C15 1.385(4) . ?
C18 C17 1.384(4) . ?
C53 C52 1.388(4) . ?
C43 C44 1.382(4) . ?
C22 C23 1.391(4) . ?
C22 C27 1.388(4) . ?
C22 C21 1.509(4) . ?
C55 C56 1.519(4) . ?
C47 C46 1.379(4) . ?
C8 C9 1.390(4) . ?
C44 C45 1.384(5) . ?
C12 C11 1.386(5) . ?
C16 C17 1.387(4) . ?
C16 C15 1.378(5) . ?
C20 C21 1.517(4) . ?
C45 C46 1.386(5) . ?
C39 C63 1.509(4) . ?
C23 C24 1.382(4) . ?
C50 C49 1.387(4) . ?
C50 C51 1.398(4) . ?
C9 C10 1.380(5) . ?
C27 C26 1.379(5) . ?
C62 C61 1.383(5) . ?
C68 C67 1.527(5) . ?
C58 C59 1.390(4) . ?
C10 C11 1.380(5) . ?
C61 C60 1.368(5) . ?
C60 C59 1.383(5) . ?
C51 C52 1.370(5) . ?
C67 C70 1.531(5) . ?
C67 C69 1.545(5) . ?
C24 C25 1.386(5) . ?
C32 C33 1.531(5) . ?
C32 C34 1.508(5) . ?
C32 C35 1.563(5) . ?
C26 C25 1.380(5) . ?

loop_
_twin_individual_id
_twin_individual_mass_fraction_refined
_oxdiff_twin_reflns_isolated
_oxdiff_twin_reflns_overlapped
_twin_individual_twin_lattice_type
_twin_individual_twin_matrix_11
_twin_individual_twin_matrix_12
_twin_individual_twin_matrix_13
_twin_individual_twin_matrix_21
_twin_individual_twin_matrix_22
_twin_individual_twin_matrix_23
_twin_individual_twin_matrix_31
_twin_individual_twin_matrix_32
_twin_individual_twin_matrix_33
1 0.5668(7) 39929 32442 ref 1.0000 0.0000 0.0000 0.0000 1.0000 0.0000 0.0000 0.0000 1.0000
2 0.4332(7) 39727 32442 nmt -1.0033 -0.0082 -0.0015 0.0090 -0.9975 -0.0013 0.1288 0.0578 0.9998

loop_
_exptl_oxdiff_crystal_face_indexfrac_h
_exptl_oxdiff_crystal_face_indexfrac_k
_exptl_oxdiff_crystal_face_indexfrac_l
_exptl_oxdiff_crystal_face_x
_exptl_oxdiff_crystal_face_y
_exptl_oxdiff_crystal_face_z
0.2322 1.9393 10.2822 -0.0258 -0.1163 0.9929
7.9065 -7.0463 -1.1386 0.2336 0.9714 -0.0434
-0.6136 -1.6137 -10.2960 0.0147 0.0704 -0.9974
-7.8818 7.0579 1.2969 -0.2334 -0.9706 0.0589
-0.7228 -1.6874 10.4466 0.4051 -0.0995 0.9088
-4.4561 -6.5510 -0.8074 0.9198 -0.2205 -0.3247
1.6509 3.0238 -9.8056 -0.5852 0.1426 -0.7982
4.4595 6.5646 0.6624 -0.9240 0.2216 0.3117
